data_7115291
loop_
_publ_author_name
'Alasdair P. M. Robertson'
'Jordan N. Friedmann'
'Hilary A. Jenkins'
'Neil Burford'

_publ_section_title
;
 Exploring structural trends for complexes of Me2E(OSO2CF3)2 (E = Si, Ge,
 Sn) with pyridine derivatives
;
_journal_name_full Chem.Commun.
_journal_page_first 7979
_journal_paper_doi 10.1039/C4CC01109K
_journal_volume 50
_journal_year 2014
_chemical_formula_moiety 'C12 H14 Ge N2, 2(C F3 O3 S)'
_chemical_formula_sum 'C14 H14 F6 Ge N2 O6 S2'
_chemical_formula_weight 556.98
_chemical_name_systematic
; 
 ? 
;
_space_group_crystal_system triclinic
_space_group_IT_number 2
_space_group_name_Hall '-P 1'
_space_group_name_H-M_alt 'P -1'
_symmetry_space_group_name_Hall '-P 1'
_symmetry_space_group_name_H-M 'P -1'
_atom_sites_solution_hydrogens geom
_audit_creation_method SHELXL-2013
_cell_angle_alpha 110.4190(10)
_cell_angle_beta 95.6880(10)
_cell_angle_gamma 95.4360(10)
_cell_formula_units_Z 2
_cell_length_a 7.7487(2)
_cell_length_b 11.1678(3)
_cell_length_c 12.4220(3)
_cell_measurement_reflns_used 9893
_cell_measurement_temperature 173(2)
_cell_measurement_theta_max 35.46
_cell_measurement_theta_min 3.08
_cell_volume 992.76(4)
_computing_cell_refinement 'Bruker SAINT'
_computing_data_collection 'Bruker APEX2'
_computing_data_reduction 'Bruker SAINT'
_computing_molecular_graphics 'Bruker SHELXTL'
_computing_publication_material 'Bruker SHELXTL'
_computing_structure_refinement 'SHELXL-2013 (Sheldrick, 2013)'
_computing_structure_solution 'SHELXS-97 (Sheldrick, 2008)'
_diffrn_ambient_temperature 173(2)
_diffrn_measured_fraction_theta_full 0.999
_diffrn_measured_fraction_theta_max 0.997
_diffrn_measurement_device_type 'Bruker APEX-II CCD'
_diffrn_measurement_method '\w scans'
_diffrn_radiation_type MoK\a
_diffrn_radiation_wavelength 0.71073
_diffrn_reflns_av_R_equivalents 0.0154
_diffrn_reflns_av_unetI/netI 0.0149
_diffrn_reflns_Laue_measured_fraction_full 0.999
_diffrn_reflns_Laue_measured_fraction_max 0.997
_diffrn_reflns_limit_h_max 11
_diffrn_reflns_limit_h_min -11
_diffrn_reflns_limit_k_max 16
_diffrn_reflns_limit_k_min -16
_diffrn_reflns_limit_l_max 18
_diffrn_reflns_limit_l_min -18
_diffrn_reflns_number 25958
_diffrn_reflns_point_group_measured_fraction_full 0.999
_diffrn_reflns_point_group_measured_fraction_max 0.997
_diffrn_reflns_theta_full 25.242
_diffrn_reflns_theta_max 32.500
_diffrn_reflns_theta_min 1.767
_exptl_absorpt_coefficient_mu 1.845
_exptl_absorpt_correction_T_max 0.7825
_exptl_absorpt_correction_T_min 0.6508
_exptl_absorpt_correction_type numerical
_exptl_absorpt_process_details SADABS
_exptl_crystal_colour colourless
_exptl_crystal_density_diffrn 1.863
_exptl_crystal_description block
_exptl_crystal_F_000 556
_exptl_crystal_size_max 0.329
_exptl_crystal_size_mid 0.292
_exptl_crystal_size_min 0.174
_refine_diff_density_max 0.789
_refine_diff_density_min -0.708
_refine_diff_density_rms 0.065
_refine_ls_extinction_method none
_refine_ls_goodness_of_fit_ref 1.032
_refine_ls_hydrogen_treatment constr
_refine_ls_matrix_type full
_refine_ls_number_parameters 280
_refine_ls_number_reflns 7179
_refine_ls_number_restraints 0
_refine_ls_restrained_S_all 1.032
_refine_ls_R_factor_all 0.0290
_refine_ls_R_factor_gt 0.0255
_refine_ls_shift/su_max 0.001
_refine_ls_shift/su_mean 0.000
_refine_ls_structure_factor_coef Fsqd
_refine_ls_weighting_details 'w=1/[\s^2^(Fo^2^)+(0.0418P)^2^+0.3562P] where P=(Fo^2^+2Fc^2^)/3'
_refine_ls_weighting_scheme calc
_refine_ls_wR_factor_gt 0.0708
_refine_ls_wR_factor_ref 0.0725
_reflns_Friedel_coverage 0.000
_reflns_number_gt 6524
_reflns_number_total 7179
_reflns_threshold_expression 'I > 2\s(I)'
_cod_data_source_file c4cc01109k2.cif
_cod_data_source_block JF0006_0m
_cod_database_code 7115291
_shelx_space_group_comment
; 
The symmetry employed for this shelxl refinement is uniquely defined 
by the following loop, which should always be used as a source of 
symmetry information in preference to the above space-group names. 
They are only intended as comments. 
;
_shelx_estimated_absorpt_t_min 0.582
_shelx_estimated_absorpt_t_max 0.740
_shelxl_version_number 2013-3

loop_
_space_group_symop_operation_xyz
'x, y, z'
'-x, -y, -z'

loop_
_atom_site_label
_atom_site_type_symbol
_atom_site_fract_x
_atom_site_fract_y
_atom_site_fract_z
_atom_site_U_iso_or_equiv
_atom_site_adp_type
_atom_site_occupancy
_atom_site_site_symmetry_order
_atom_site_calc_flag
_atom_site_refinement_flags_posn
_atom_site_refinement_flags_adp
Ge1 Ge 0.17392(2) 0.39136(2) 0.29010(2) 0.01898(4) Uani 1 1 d . .
S1 S 0.89775(4) 0.28425(3) 0.91917(3) 0.02227(6) Uani 1 1 d . .
F1 F 0.92777(19) 0.05125(11) 0.77953(11) 0.0550(3) Uani 1 1 d . .
O1 O 1.07985(14) 0.32296(13) 0.91933(11) 0.0394(3) Uani 1 1 d . .
N1 N 0.25034(13) 0.27185(10) 0.15330(9) 0.01870(17) Uani 1 1 d . .
C1 C -0.01574(17) 0.47765(14) 0.25951(13) 0.0264(2) Uani 1 1 d . .
H1E H -0.1264 0.4304 0.2639 0.040 Uiso 1 1 calc R U
H1F H -0.0176 0.4814 0.1817 0.040 Uiso 1 1 calc R U
H1G H -0.0006 0.5655 0.3172 0.040 Uiso 1 1 calc R U
S2 S 0.78782(5) 0.23042(3) 0.33677(3) 0.02873(7) Uani 1 1 d . .
F2 F 0.66714(16) 0.10134(12) 0.76688(11) 0.0542(3) Uani 1 1 d . .
O2 O 0.78080(14) 0.37309(10) 0.90700(9) 0.0295(2) Uani 1 1 d . .
N2 N 0.37102(13) 0.50937(10) 0.27462(9) 0.01922(18) Uani 1 1 d . .
C2 C 0.27007(19) 0.36100(15) 0.42465(12) 0.0279(3) Uani 1 1 d . .
H2B H 0.1846 0.3028 0.4427 0.042 Uiso 1 1 calc R U
H2C H 0.2977 0.4431 0.4905 0.042 Uiso 1 1 calc R U
H2D H 0.3772 0.3216 0.4096 0.042 Uiso 1 1 calc R U
F3 F 0.86720(19) 0.18106(12) 0.69293(9) 0.0530(3) Uani 1 1 d . .
O3 O 0.86194(14) 0.22873(12) 1.00504(9) 0.0323(2) Uani 1 1 d . .
C3 C 0.18561(17) 0.14599(13) 0.10194(12) 0.0238(2) Uani 1 1 d . .
H3B H 0.0905 0.1115 0.1299 0.029 Uiso 1 1 calc R U
F4 F 0.65318(17) 0.10048(11) 0.45386(10) 0.0484(3) Uani 1 1 d . .
O4 O 0.62220(18) 0.20865(19) 0.26641(16) 0.0610(4) Uani 1 1 d . .
C4 C 0.25495(18) 0.06609(13) 0.00926(12) 0.0273(2) Uani 1 1 d . .
H4C H 0.2099 -0.0230 -0.0252 0.033 Uiso 1 1 calc R U
F5 F 0.93044(17) 0.09878(12) 0.45009(10) 0.0495(3) Uani 1 1 d . .
O5 O 0.8179(2) 0.34131(11) 0.44314(13) 0.0502(4) Uani 1 1 d . .
C5 C 0.39085(18) 0.11756(14) -0.03270(12) 0.0266(2) Uani 1 1 d . .
H5C H 0.4394 0.0639 -0.0967 0.032 Uiso 1 1 calc R U
F6 F 0.74784(17) -0.01716(10) 0.30024(10) 0.0492(3) Uani 1 1 d . .
O6 O 0.93732(14) 0.21527(10) 0.27331(9) 0.0306(2) Uani 1 1 d . .
C6 C 0.45611(16) 0.24759(13) 0.01884(11) 0.0234(2) Uani 1 1 d . .
H6C H 0.5476 0.2844 -0.0103 0.028 Uiso 1 1 calc R U
C7 C 0.38554(14) 0.32260(12) 0.11333(10) 0.01851(19) Uani 1 1 d . .
C8 C 0.45213(14) 0.45887(12) 0.18102(10) 0.01847(19) Uani 1 1 d . .
C9 C 0.58688(16) 0.53254(13) 0.15669(11) 0.0224(2) Uani 1 1 d . .
H9B H 0.6441 0.4968 0.0908 0.027 Uiso 1 1 calc R U
C10 C 0.63561(17) 0.65962(14) 0.23118(12) 0.0258(2) Uani 1 1 d . .
H10B H 0.7277 0.7120 0.2168 0.031 Uiso 1 1 calc R U
C11 C 0.55008(18) 0.71034(13) 0.32672(12) 0.0266(2) Uani 1 1 d . .
H11B H 0.5828 0.7973 0.3779 0.032 Uiso 1 1 calc R U
C12 C 0.41672(17) 0.63263(13) 0.34636(11) 0.0240(2) Uani 1 1 d . .
H12D H 0.3568 0.6667 0.4112 0.029 Uiso 1 1 calc R U
C13 C 0.8372(2) 0.14770(15) 0.78317(13) 0.0333(3) Uani 1 1 d . .
C14 C 0.7804(2) 0.09592(14) 0.38789(12) 0.0306(3) Uani 1 1 d . .

loop_
_atom_site_aniso_label
_atom_site_aniso_U_11
_atom_site_aniso_U_22
_atom_site_aniso_U_33
_atom_site_aniso_U_23
_atom_site_aniso_U_13
_atom_site_aniso_U_12
Ge1 0.01696(6) 0.02645(7) 0.01923(6) 0.01291(5) 0.00671(4) 0.00798(4)
S1 0.01734(12) 0.03205(15) 0.02376(13) 0.01589(11) 0.00698(10) 0.00715(10)
F1 0.0821(9) 0.0432(6) 0.0540(7) 0.0223(5) 0.0306(6) 0.0373(6)
O1 0.0197(4) 0.0574(7) 0.0483(7) 0.0261(6) 0.0118(4) 0.0046(5)
N1 0.0155(4) 0.0243(4) 0.0198(4) 0.0111(4) 0.0044(3) 0.0056(3)
C1 0.0203(5) 0.0323(6) 0.0356(7) 0.0202(5) 0.0088(5) 0.0103(5)
S2 0.02883(16) 0.03154(16) 0.03390(17) 0.01813(13) 0.01337(13) 0.00932(12)
F2 0.0487(6) 0.0475(6) 0.0507(7) 0.0038(5) -0.0004(5) -0.0072(5)
O2 0.0290(5) 0.0319(5) 0.0331(5) 0.0154(4) 0.0071(4) 0.0127(4)
N2 0.0166(4) 0.0249(5) 0.0198(4) 0.0110(4) 0.0059(3) 0.0054(3)
C2 0.0285(6) 0.0369(7) 0.0245(6) 0.0184(5) 0.0038(5) 0.0062(5)
F3 0.0876(9) 0.0549(7) 0.0247(4) 0.0188(4) 0.0185(5) 0.0205(6)
O3 0.0316(5) 0.0478(6) 0.0287(5) 0.0249(5) 0.0100(4) 0.0104(4)
C3 0.0208(5) 0.0255(5) 0.0280(6) 0.0124(5) 0.0052(4) 0.0041(4)
F4 0.0636(7) 0.0428(5) 0.0440(6) 0.0178(5) 0.0300(5) 0.0006(5)
O4 0.0326(6) 0.0988(13) 0.0744(10) 0.0585(10) 0.0048(7) 0.0160(7)
C4 0.0262(6) 0.0259(6) 0.0287(6) 0.0080(5) 0.0035(5) 0.0061(5)
F5 0.0606(7) 0.0590(7) 0.0379(5) 0.0283(5) 0.0008(5) 0.0153(5)
O5 0.0706(9) 0.0258(5) 0.0544(8) 0.0066(5) 0.0395(7) 0.0068(5)
C5 0.0253(6) 0.0307(6) 0.0242(6) 0.0080(5) 0.0059(5) 0.0107(5)
F6 0.0715(8) 0.0273(4) 0.0405(5) 0.0025(4) 0.0167(5) -0.0042(5)
O6 0.0341(5) 0.0328(5) 0.0309(5) 0.0154(4) 0.0146(4) 0.0084(4)
C6 0.0190(5) 0.0314(6) 0.0228(5) 0.0108(5) 0.0082(4) 0.0086(4)
C7 0.0140(4) 0.0261(5) 0.0195(5) 0.0118(4) 0.0043(4) 0.0065(4)
C8 0.0143(4) 0.0263(5) 0.0198(5) 0.0128(4) 0.0047(4) 0.0070(4)
C9 0.0164(5) 0.0302(6) 0.0265(5) 0.0154(5) 0.0078(4) 0.0060(4)
C10 0.0188(5) 0.0316(6) 0.0318(6) 0.0168(5) 0.0059(5) 0.0028(4)
C11 0.0252(6) 0.0265(6) 0.0288(6) 0.0111(5) 0.0051(5) 0.0018(5)
C12 0.0240(5) 0.0262(5) 0.0233(5) 0.0096(4) 0.0070(4) 0.0048(4)
C13 0.0422(8) 0.0335(7) 0.0298(7) 0.0145(6) 0.0120(6) 0.0132(6)
C14 0.0412(8) 0.0276(6) 0.0238(6) 0.0101(5) 0.0089(5) 0.0014(5)

loop_
_atom_type_symbol
_atom_type_description
_atom_type_scat_dispersion_real
_atom_type_scat_dispersion_imag
_atom_type_scat_source
C C 0.0033 0.0016 'International Tables Vol C Tables 4.2.6.8 and 6.1.1.4'
H H 0.0000 0.0000 'International Tables Vol C Tables 4.2.6.8 and 6.1.1.4'
N N 0.0061 0.0033 'International Tables Vol C Tables 4.2.6.8 and 6.1.1.4'
O O 0.0106 0.0060 'International Tables Vol C Tables 4.2.6.8 and 6.1.1.4'
F F 0.0171 0.0103 'International Tables Vol C Tables 4.2.6.8 and 6.1.1.4'
S S 0.1246 0.1234 'International Tables Vol C Tables 4.2.6.8 and 6.1.1.4'
Ge Ge 0.1547 1.8001 'International Tables Vol C Tables 4.2.6.8 and 6.1.1.4'

loop_
_geom_angle_atom_site_label_1
_geom_angle_atom_site_label_2
_geom_angle_atom_site_label_3
_geom_angle
C1 Ge1 C2 133.34(6)
C1 Ge1 N1 115.19(5)
C2 Ge1 N1 109.28(5)
C1 Ge1 N2 98.91(5)
C2 Ge1 N2 100.66(5)
N1 Ge1 N2 81.81(4)
O1 S1 O2 115.85(7)
O1 S1 O3 114.89(7)
O2 S1 O3 114.47(6)
O1 S1 C13 103.49(8)
O2 S1 C13 102.65(7)
O3 S1 C13 102.95(7)
C3 N1 C7 119.95(11)
C3 N1 Ge1 124.97(9)
C7 N1 Ge1 114.99(8)
Ge1 C1 H1E 109.5
Ge1 C1 H1F 109.5
H1E C1 H1F 109.5
Ge1 C1 H1G 109.5
H1E C1 H1G 109.5
H1F C1 H1G 109.5
O4 S2 O5 116.58(11)
O4 S2 O6 114.71(9)
O5 S2 O6 113.27(8)
O4 S2 C14 103.97(9)
O5 S2 C14 102.85(8)
O6 S2 C14 103.13(7)
C12 N2 C8 121.04(11)
C12 N2 Ge1 124.00(8)
C8 N2 Ge1 114.85(8)
Ge1 C2 H2B 109.5
Ge1 C2 H2C 109.5
H2B C2 H2C 109.5
Ge1 C2 H2D 109.5
H2B C2 H2D 109.5
H2C C2 H2D 109.5
N1 C3 C4 121.17(12)
N1 C3 H3B 119.4
C4 C3 H3B 119.4
C3 C4 C5 119.10(13)
C3 C4 H4C 120.4
C5 C4 H4C 120.4
C4 C5 C6 119.89(12)
C4 C5 H5C 120.1
C6 C5 H5C 120.1
C7 C6 C5 118.74(12)
C7 C6 H6C 120.6
C5 C6 H6C 120.6
N1 C7 C6 121.09(11)
N1 C7 C8 114.90(10)
C6 C7 C8 123.96(11)
N2 C8 C9 120.93(11)
N2 C8 C7 113.31(10)
C9 C8 C7 125.74(11)
C10 C9 C8 118.22(11)
C10 C9 H9B 120.9
C8 C9 H9B 120.9
C9 C10 C11 120.11(12)
C9 C10 H10B 119.9
C11 C10 H10B 119.9
C12 C11 C10 119.10(13)
C12 C11 H11B 120.4
C10 C11 H11B 120.4
N2 C12 C11 120.58(12)
N2 C12 H12D 119.7
C11 C12 H12D 119.7
F1 C13 F3 107.23(13)
F1 C13 F2 107.45(14)
F3 C13 F2 107.36(14)
F1 C13 S1 111.83(12)
F3 C13 S1 111.20(11)
F2 C13 S1 111.52(11)
F5 C14 F6 107.81(14)
F5 C14 F4 108.33(13)
F6 C14 F4 107.34(13)
F5 C14 S2 111.19(11)
F6 C14 S2 111.70(10)
F4 C14 S2 110.31(11)

loop_
_geom_bond_atom_site_label_1
_geom_bond_atom_site_label_2
_geom_bond_distance
Ge1 C1 1.9095(12)
Ge1 C2 1.9131(13)
Ge1 N1 1.9458(10)
Ge1 N2 1.9901(10)
S1 O1 1.4357(11)
S1 O2 1.4410(10)
S1 O3 1.4446(10)
S1 C13 1.8192(16)
F1 C13 1.3303(18)
N1 C3 1.3460(16)
N1 C7 1.3609(15)
C1 H1E 0.9800
C1 H1F 0.9800
C1 H1G 0.9800
S2 O4 1.4284(15)
S2 O5 1.4409(13)
S2 O6 1.4550(11)
S2 C14 1.8219(15)
F2 C13 1.338(2)
N2 C12 1.3430(16)
N2 C8 1.3488(15)
C2 H2B 0.9800
C2 H2C 0.9800
C2 H2D 0.9800
F3 C13 1.3326(18)
C3 C4 1.3809(19)
C3 H3B 0.9500
F4 C14 1.3366(18)
C4 C5 1.384(2)
C4 H4C 0.9500
F5 C14 1.322(2)
C5 C6 1.3865(19)
C5 H5C 0.9500
F6 C14 1.3303(17)
C6 C7 1.3807(16)
C6 H6C 0.9500
C7 C8 1.4702(17)
C8 C9 1.3898(17)
C9 C10 1.3878(19)
C9 H9B 0.9500
C10 C11 1.3880(19)
C10 H10B 0.9500
C11 C12 1.3814(19)
C11 H11B 0.9500
C12 H12D 0.9500

loop_
_geom_torsion_atom_site_label_1
_geom_torsion_atom_site_label_2
_geom_torsion_atom_site_label_3
_geom_torsion_atom_site_label_4
_geom_torsion
C7 N1 C3 C4 0.56(18)
Ge1 N1 C3 C4 -175.94(10)
N1 C3 C4 C5 -1.4(2)
C3 C4 C5 C6 0.4(2)
C4 C5 C6 C7 1.4(2)
C3 N1 C7 C6 1.32(17)
Ge1 N1 C7 C6 178.15(9)
C3 N1 C7 C8 -176.26(10)
Ge1 N1 C7 C8 0.57(12)
C5 C6 C7 N1 -2.28(18)
C5 C6 C7 C8 175.07(11)
C12 N2 C8 C9 0.72(17)
Ge1 N2 C8 C9 177.11(9)
C12 N2 C8 C7 179.57(11)
Ge1 N2 C8 C7 -4.04(12)
N1 C7 C8 N2 2.31(14)
C6 C7 C8 N2 -175.19(11)
N1 C7 C8 C9 -178.91(11)
C6 C7 C8 C9 3.59(19)
N2 C8 C9 C10 -0.13(18)
C7 C8 C9 C10 -178.82(11)
C8 C9 C10 C11 -0.27(19)
C9 C10 C11 C12 0.1(2)
C8 N2 C12 C11 -0.90(19)
Ge1 N2 C12 C11 -176.95(10)
C10 C11 C12 N2 0.5(2)
O1 S1 C13 F1 61.65(13)
O2 S1 C13 F1 -177.46(11)
O3 S1 C13 F1 -58.30(13)
O1 S1 C13 F3 -58.20(13)
O2 S1 C13 F3 62.69(13)
O3 S1 C13 F3 -178.15(12)
O1 S1 C13 F2 -178.00(11)
O2 S1 C13 F2 -57.11(12)
O3 S1 C13 F2 62.05(12)
O4 S2 C14 F5 176.60(12)
O5 S2 C14 F5 -61.41(13)
O6 S2 C14 F5 56.58(12)
O4 S2 C14 F6 56.12(14)
O5 S2 C14 F6 178.10(12)
O6 S2 C14 F6 -63.91(13)
O4 S2 C14 F4 -63.18(14)
O5 S2 C14 F4 58.81(13)
O6 S2 C14 F4 176.80(11)
